data_7101811
loop_
_publ_author_name
'Cergol, Katie M'
'Jensen, Paul'
'Turner, Peter'
'Coster, Mark J'

_publ_section_title
;
 Reversibility in the boron-mediated ketone-ketone aldol reaction.
;
_journal_issue 13
_journal_name_full 'Chemical communications (Cambridge, England)'
_journal_page_first 1363
_journal_page_last 1365
_journal_paper_doi 10.1039/b617094c
_journal_year 2007
_chemical_formula_sum 'C20 H36 O2'
_chemical_formula_weight 308.49
_chemical_name_systematic
;
?
;
_space_group_IT_number 14
_symmetry_cell_setting monoclinic
_symmetry_Int_Tables_number 14
_symmetry_space_group_name_Hall '-P 2yn'
_symmetry_space_group_name_H-M 'P 1 21/n 1'
_atom_sites_solution_hydrogens geom
_atom_sites_solution_primary direct
_atom_sites_solution_secondary difmap
_audit_creation_method SHELXL-97
_cell_angle_alpha 90.00
_cell_angle_beta 96.953(1)
_cell_angle_gamma 90.00
_cell_formula_units_Z 8
_cell_length_a 11.9035(3)
_cell_length_b 12.7978(4)
_cell_length_c 24.8807(7)
_cell_measurement_reflns_used 6953
_cell_measurement_temperature 150(2)
_cell_measurement_theta_max 26.909
_cell_measurement_theta_min 2.942
_cell_volume 3762.4(2)
_computing_cell_refinement 'SAINT (Bruker-Nonius,2003)'
_computing_data_collection 'APEX (Bruker-Nonius,2003)'
_computing_data_reduction 'SAINT and XPREP (Bruker-Nonius 2003)'
_computing_molecular_graphics
;
xtal 3.6 (Hall,du Boulay, D.J. & Olthof-Hazekamp, R. 1999)
ORTEPII (Johnson,C.K., 1976).
WinGX (Farrugia, 1999)
;
_computing_structure_refinement 'SHELXL-97 (Sheldrick, 1997)'
_computing_structure_solution 'SIR97 (Altomare, et. al. 1997)'
_diffrn_ambient_temperature 150(2)
_diffrn_crystal_treatment
;
attached with Exxon Paratone N, to a short length
of fibre supported on a thin piece of copper wire
inserted in a copper mounting pin. The crystal was
quenched in a cold nitrogen gas stream from an
Oxford Cryosystems Cryostream.
;
_diffrn_measured_fraction_theta_full 0.997
_diffrn_measured_fraction_theta_max 0.997
_diffrn_measurement_device_type APEXII-FR591
_diffrn_measurement_method \w+\f
_diffrn_radiation_monochromator graphite
_diffrn_radiation_source 'rotating anode'
_diffrn_radiation_type MoK\a
_diffrn_radiation_wavelength 0.71073
_diffrn_reflns_av_R_equivalents 0.0696
_diffrn_reflns_av_sigmaI/netI 0.0736
_diffrn_reflns_limit_h_max 15
_diffrn_reflns_limit_h_min -16
_diffrn_reflns_limit_k_max 17
_diffrn_reflns_limit_k_min -17
_diffrn_reflns_limit_l_max 34
_diffrn_reflns_limit_l_min -34
_diffrn_reflns_number 80737
_diffrn_reflns_theta_full 29.12
_diffrn_reflns_theta_max 29.12
_diffrn_reflns_theta_min 1.82
_diffrn_standards_decay_% 0
_diffrn_standards_interval_count 0
_diffrn_standards_interval_time 0
_diffrn_standards_number 0
_exptl_absorpt_coefficient_mu 0.068
_exptl_absorpt_correction_type none
_exptl_crystal_colour colourless
_exptl_crystal_density_diffrn 1.089
_exptl_crystal_density_method 'not measured'
_exptl_crystal_description prism
_exptl_crystal_F_000 1376
_exptl_crystal_size_max 0.200
_exptl_crystal_size_mid 0.179
_exptl_crystal_size_min 0.122
_refine_diff_density_max 0.264
_refine_diff_density_min -0.273
_refine_diff_density_rms 0.042
_refine_ls_extinction_method none
_refine_ls_goodness_of_fit_ref 1.242
_refine_ls_hydrogen_treatment constr
_refine_ls_matrix_type full
_refine_ls_number_parameters 411
_refine_ls_number_reflns 10076
_refine_ls_number_restraints 0
_refine_ls_restrained_S_all 1.242
_refine_ls_R_factor_all 0.0819
_refine_ls_R_factor_gt 0.0447
_refine_ls_shift/su_max 0.001
_refine_ls_shift/su_mean 0.000
_refine_ls_structure_factor_coef Fsqd
_refine_ls_weighting_details 'calc w=1/[\s^2^(Fo^2^)+(0.02P)^2^] where P=(Fo^2^+2Fc^2^)/3'
_refine_ls_weighting_scheme calc
_refine_ls_wR_factor_gt 0.0825
_refine_ls_wR_factor_ref 0.0848
_reflns_number_gt 5389
_reflns_number_total 10076
_reflns_threshold_expression I>2\s(I)
_cod_data_source_file b617094c.txt
_cod_data_source_block mc05pt1
_cod_original_sg_symbol_H-M 'P 21/n '
_cod_database_code 7101811

loop_
_symmetry_equiv_pos_as_xyz
'x, y, z'
'-x+1/2, y+1/2, -z+1/2'
'-x, -y, -z'
'x-1/2, -y-1/2, z-1/2'

loop_
_atom_site_label
_atom_site_type_symbol
_atom_site_fract_x
_atom_site_fract_y
_atom_site_fract_z
_atom_site_U_iso_or_equiv
_atom_site_adp_type
_atom_site_occupancy
_atom_site_symmetry_multiplicity
_atom_site_calc_flag
_atom_site_refinement_flags
O1 O 0.39419(6) 0.11245(6) 0.34612(3) 0.0342(2) Uani 1 1 d .
H1 H 0.4365 0.0626 0.3398 0.051 Uiso 1 1 calc R
O2 O 0.41532(6) -0.10295(6) 0.33468(3) 0.0371(2) Uani 1 1 d .
C1 C 0.30190(9) 0.07354(9) 0.37307(4) 0.0242(3) Uani 1 1 d .
C2 C 0.34550(9) 0.03106(9) 0.42934(4) 0.0294(3) Uani 1 1 d .
H2A H 0.2807 0.0040 0.4466 0.035 Uiso 1 1 calc R
H2B H 0.3973 -0.0281 0.4253 0.035 Uiso 1 1 calc R
C3 C 0.40751(9) 0.11292(9) 0.46625(5) 0.0313(3) Uani 1 1 d .
H3A H 0.4760 0.1359 0.4505 0.038 Uiso 1 1 calc R
H3B H 0.4323 0.0811 0.5020 0.038 Uiso 1 1 calc R
C4 C 0.33313(9) 0.20832(9) 0.47400(4) 0.0263(3) Uani 1 1 d .
H4 H 0.2662 0.1822 0.4907 0.032 Uiso 1 1 calc R
C5 C 0.28808(9) 0.25051(9) 0.41804(4) 0.0304(3) Uani 1 1 d .
H5A H 0.3521 0.2795 0.4008 0.036 Uiso 1 1 calc R
H5B H 0.2348 0.3084 0.4224 0.036 Uiso 1 1 calc R
C6 C 0.22769(9) 0.16815(9) 0.38037(5) 0.0286(3) Uani 1 1 d .
H6A H 0.1585 0.1449 0.3954 0.034 Uiso 1 1 calc R
H6B H 0.2042 0.2002 0.3446 0.034 Uiso 1 1 calc R
C7 C 0.23818(8) -0.01249(8) 0.33819(4) 0.0236(3) Uani 1 1 d .
H7 H 0.1785 -0.0402 0.3594 0.028 Uiso 1 1 calc R
C8 C 0.17711(9) 0.02347(9) 0.28279(4) 0.0264(3) Uani 1 1 d .
H8A H 0.1244 0.0809 0.2888 0.032 Uiso 1 1 calc R
H8B H 0.2339 0.0513 0.2606 0.032 Uiso 1 1 calc R
C9 C 0.11059(9) -0.06457(9) 0.25131(4) 0.0257(3) Uani 1 1 d .
H9 H 0.0535 -0.0895 0.2748 0.031 Uiso 1 1 calc R
C10 C 0.18820(9) -0.15737(9) 0.24443(5) 0.0317(3) Uani 1 1 d .
H10A H 0.2452 -0.1370 0.2205 0.038 Uiso 1 1 calc R
H10B H 0.1429 -0.2155 0.2268 0.038 Uiso 1 1 calc R
C11 C 0.24888(10) -0.19480(9) 0.29890(5) 0.0347(3) Uani 1 1 d .
H11A H 0.1930 -0.2222 0.3218 0.042 Uiso 1 1 calc R
H11B H 0.3024 -0.2517 0.2930 0.042 Uiso 1 1 calc R
C12 C 0.31173(10) -0.10455(9) 0.32665(4) 0.0283(3) Uani 1 1 d .
C13 C 0.39186(9) 0.29158(9) 0.51336(5) 0.0304(3) Uani 1 1 d .
C14 C 0.50225(11) 0.32968(12) 0.49558(6) 0.0690(5) Uani 1 1 d .
H14A H 0.5341 0.3849 0.5201 0.104 Uiso 1 1 calc R
H14B H 0.4881 0.3573 0.4586 0.104 Uiso 1 1 calc R
H14C H 0.5558 0.2714 0.4965 0.104 Uiso 1 1 calc R
C15 C 0.41532(15) 0.24572(11) 0.56980(5) 0.0832(6) Uani 1 1 d .
H15A H 0.4678 0.1868 0.5694 0.125 Uiso 1 1 calc R
H15B H 0.3443 0.2213 0.5817 0.125 Uiso 1 1 calc R
H15C H 0.4490 0.2994 0.5949 0.125 Uiso 1 1 calc R
C16 C 0.31623(11) 0.38663(10) 0.51691(6) 0.0616(5) Uani 1 1 d .
H16A H 0.2424 0.3642 0.5264 0.092 Uiso 1 1 calc R
H16B H 0.3060 0.4225 0.4819 0.092 Uiso 1 1 calc R
H16C H 0.3516 0.4344 0.5447 0.092 Uiso 1 1 calc R
C17 C 0.04244(9) -0.02833(9) 0.19719(5) 0.0274(3) Uani 1 1 d .
C18 C -0.03233(9) 0.06558(9) 0.20735(5) 0.0368(3) Uani 1 1 d .
H18A H 0.0153 0.1274 0.2154 0.055 Uiso 1 1 calc R
H18B H -0.0740 0.0506 0.2381 0.055 Uiso 1 1 calc R
H18C H -0.0861 0.0787 0.1750 0.055 Uiso 1 1 calc R
C19 C -0.03494(9) -0.11751(10) 0.17402(5) 0.0424(4) Uani 1 1 d .
H19A H -0.0824 -0.0931 0.1415 0.064 Uiso 1 1 calc R
H19B H -0.0832 -0.1398 0.2011 0.064 Uiso 1 1 calc R
H19C H 0.0114 -0.1765 0.1646 0.064 Uiso 1 1 calc R
C20 C 0.11956(9) 0.00386(9) 0.15488(5) 0.0326(3) Uani 1 1 d .
H20A H 0.0731 0.0281 0.1220 0.049 Uiso 1 1 calc R
H20B H 0.1650 -0.0563 0.1461 0.049 Uiso 1 1 calc R
H20C H 0.1698 0.0604 0.1695 0.049 Uiso 1 1 calc R
O3 O 0.88425(6) 0.06776(7) 0.34262(3) 0.0377(2) Uani 1 1 d .
H3 H 0.9166 0.0108 0.3377 0.056 Uiso 1 1 calc R
O4 O 0.86297(7) -0.14355(7) 0.32484(3) 0.0455(2) Uani 1 1 d .
C21 C 0.77845(9) 0.04781(9) 0.36341(4) 0.0248(3) Uani 1 1 d .
C22 C 0.79936(9) -0.00100(9) 0.41989(4) 0.0294(3) Uani 1 1 d .
H22A H 0.7257 -0.0135 0.4335 0.035 Uiso 1 1 calc R
H22B H 0.8370 -0.0695 0.4173 0.035 Uiso 1 1 calc R
C23 C 0.87209(9) 0.06746(9) 0.46008(5) 0.0299(3) Uani 1 1 d .
H23A H 0.9478 0.0755 0.4480 0.036 Uiso 1 1 calc R
H23B H 0.8820 0.0325 0.4958 0.036 Uiso 1 1 calc R
C24 C 0.82028(9) 0.17558(9) 0.46601(4) 0.0257(3) Uani 1 1 d .
H24 H 0.7453 0.1641 0.4793 0.031 Uiso 1 1 calc R
C25 C 0.79603(10) 0.22466(9) 0.40991(4) 0.0333(3) Uani 1 1 d .
H25A H 0.8688 0.2405 0.3962 0.040 Uiso 1 1 calc R
H25B H 0.7555 0.2915 0.4130 0.040 Uiso 1 1 calc R
C26 C 0.72523(9) 0.15470(9) 0.36894(5) 0.0298(3) Uani 1 1 d .
H26A H 0.6490 0.1456 0.3804 0.036 Uiso 1 1 calc R
H26B H 0.7160 0.1896 0.3332 0.036 Uiso 1 1 calc R
C27 C 0.70450(9) -0.02493(9) 0.32454(4) 0.0247(3) Uani 1 1 d .
H27 H 0.6368 -0.0435 0.3428 0.030 Uiso 1 1 calc R
C28 C 0.65966(9) 0.02375(9) 0.26904(4) 0.0265(3) Uani 1 1 d .
H28A H 0.6171 0.0882 0.2753 0.032 Uiso 1 1 calc R
H28B H 0.7249 0.0439 0.2501 0.032 Uiso 1 1 calc R
C29 C 0.58253(9) -0.04961(8) 0.23217(4) 0.0253(3) Uani 1 1 d .
H29 H 0.5170 -0.0666 0.2522 0.030 Uiso 1 1 calc R
C30 C 0.64313(10) -0.15294(9) 0.22469(5) 0.0330(3) Uani 1 1 d .
H30A H 0.7077 -0.1405 0.2039 0.040 Uiso 1 1 calc R
H30B H 0.5903 -0.2018 0.2037 0.040 Uiso 1 1 calc R
C31 C 0.68655(10) -0.20259(9) 0.27958(5) 0.0371(3) Uani 1 1 d .
H31A H 0.6217 -0.2213 0.2991 0.045 Uiso 1 1 calc R
H31B H 0.7291 -0.2673 0.2738 0.045 Uiso 1 1 calc R
C32 C 0.76172(10) -0.12703(9) 0.31245(5) 0.0309(3) Uani 1 1 d .
C33 C 0.89026(9) 0.24622(10) 0.50847(4) 0.0301(3) Uani 1 1 d .
C34 C 1.01250(10) 0.25927(11) 0.49654(5) 0.0544(4) Uani 1 1 d .
H34A H 1.0130 0.2886 0.4602 0.082 Uiso 1 1 calc R
H34B H 1.0502 0.1910 0.4985 0.082 Uiso 1 1 calc R
H34C H 1.0527 0.3065 0.5233 0.082 Uiso 1 1 calc R
C35 C 0.83692(11) 0.35394(10) 0.51046(6) 0.0541(4) Uani 1 1 d .
H35A H 0.8424 0.3905 0.4763 0.081 Uiso 1 1 calc R
H35B H 0.8769 0.3941 0.5404 0.081 Uiso 1 1 calc R
H35C H 0.7571 0.3466 0.5159 0.081 Uiso 1 1 calc R
C36 C 0.89374(11) 0.19685(10) 0.56463(5) 0.0491(4) Uani 1 1 d .
H36A H 0.9394 0.2405 0.5913 0.074 Uiso 1 1 calc R
H36B H 0.9274 0.1270 0.5642 0.074 Uiso 1 1 calc R
H36C H 0.8166 0.1914 0.5744 0.074 Uiso 1 1 calc R
C37 C 0.53219(9) 0.00228(9) 0.17836(4) 0.0257(3) Uani 1 1 d .
C38 C 0.45028(9) -0.07388(10) 0.14616(5) 0.0380(3) Uani 1 1 d .
H38A H 0.4123 -0.0385 0.1140 0.057 Uiso 1 1 calc R
H38B H 0.3937 -0.0976 0.1689 0.057 Uiso 1 1 calc R
H38C H 0.4925 -0.1342 0.1349 0.057 Uiso 1 1 calc R
C39 C 0.62288(9) 0.03438(10) 0.14278(5) 0.0368(3) Uani 1 1 d .
H39A H 0.5865 0.0662 0.1093 0.055 Uiso 1 1 calc R
H39B H 0.6656 -0.0275 0.1340 0.055 Uiso 1 1 calc R
H39C H 0.6745 0.0849 0.1623 0.055 Uiso 1 1 calc R
C40 C 0.46426(9) 0.09977(9) 0.19057(5) 0.0375(3) Uani 1 1 d .
H40A H 0.5164 0.1554 0.2045 0.056 Uiso 1 1 calc R
H40B H 0.4140 0.0825 0.2177 0.056 Uiso 1 1 calc R
H40C H 0.4191 0.1236 0.1573 0.056 Uiso 1 1 calc R

loop_
_atom_site_aniso_label
_atom_site_aniso_U_11
_atom_site_aniso_U_22
_atom_site_aniso_U_33
_atom_site_aniso_U_23
_atom_site_aniso_U_13
_atom_site_aniso_U_12
O1 0.0304(5) 0.0394(5) 0.0341(5) 0.0008(4) 0.0088(4) -0.0060(4)
O2 0.0318(5) 0.0450(6) 0.0345(5) -0.0008(4) 0.0036(4) 0.0099(4)
C1 0.0229(6) 0.0249(7) 0.0250(7) 0.0043(6) 0.0035(5) -0.0004(5)
C2 0.0362(7) 0.0253(7) 0.0256(7) 0.0012(6) -0.0006(5) 0.0054(6)
C3 0.0356(7) 0.0299(8) 0.0266(7) 0.0012(6) -0.0037(5) 0.0052(6)
C4 0.0284(6) 0.0240(7) 0.0263(7) 0.0019(6) 0.0022(5) -0.0009(5)
C5 0.0337(7) 0.0234(7) 0.0328(8) -0.0002(6) -0.0018(5) 0.0013(6)
C6 0.0290(7) 0.0267(7) 0.0286(7) 0.0018(6) -0.0027(5) 0.0016(6)
C7 0.0243(6) 0.0240(7) 0.0228(7) 0.0022(6) 0.0050(5) -0.0006(5)
C8 0.0269(6) 0.0257(7) 0.0261(7) 0.0017(6) 0.0010(5) 0.0015(5)
C9 0.0259(6) 0.0267(7) 0.0254(7) -0.0021(6) 0.0070(5) -0.0032(5)
C10 0.0369(7) 0.0277(8) 0.0303(8) -0.0016(6) 0.0038(6) -0.0007(6)
C11 0.0451(8) 0.0234(7) 0.0360(8) 0.0003(6) 0.0062(6) 0.0050(6)
C12 0.0359(7) 0.0292(8) 0.0203(7) 0.0073(6) 0.0055(5) 0.0040(6)
C13 0.0330(7) 0.0284(8) 0.0288(8) -0.0021(6) -0.0005(5) -0.0010(6)
C14 0.0474(9) 0.0848(12) 0.0763(12) -0.0376(10) 0.0137(8) -0.0304(9)
C15 0.1655(18) 0.0435(10) 0.0319(10) -0.0025(8) -0.0241(10) -0.0172(11)
C16 0.0491(9) 0.0474(10) 0.0849(13) -0.0327(9) -0.0053(8) 0.0017(8)
C17 0.0243(6) 0.0325(8) 0.0252(7) -0.0056(6) 0.0021(5) -0.0020(6)
C18 0.0291(7) 0.0486(9) 0.0321(8) -0.0028(7) 0.0007(5) 0.0086(6)
C19 0.0328(7) 0.0523(9) 0.0412(9) -0.0093(7) 0.0008(6) -0.0090(7)
C20 0.0353(7) 0.0364(8) 0.0258(7) -0.0039(6) 0.0025(5) 0.0010(6)
O3 0.0276(5) 0.0545(6) 0.0315(5) -0.0020(5) 0.0063(4) -0.0076(4)
O4 0.0416(5) 0.0512(6) 0.0419(6) -0.0037(5) -0.0018(4) 0.0184(5)
C21 0.0235(6) 0.0278(7) 0.0229(7) 0.0034(6) 0.0027(5) -0.0013(5)
C22 0.0358(7) 0.0267(7) 0.0252(7) 0.0025(6) 0.0022(5) 0.0041(6)
C23 0.0332(7) 0.0347(8) 0.0210(7) 0.0039(6) 0.0002(5) 0.0047(6)
C24 0.0237(6) 0.0298(7) 0.0231(7) 0.0015(6) 0.0012(5) -0.0013(5)
C25 0.0414(7) 0.0266(8) 0.0292(8) 0.0012(6) -0.0071(6) -0.0030(6)
C26 0.0367(7) 0.0242(7) 0.0264(7) 0.0038(6) -0.0054(5) -0.0018(6)
C27 0.0262(6) 0.0243(7) 0.0234(7) 0.0028(6) 0.0022(5) -0.0010(5)
C28 0.0275(6) 0.0250(7) 0.0262(7) 0.0014(6) -0.0006(5) -0.0007(5)
C29 0.0250(6) 0.0260(7) 0.0252(7) -0.0010(6) 0.0045(5) -0.0030(5)
C30 0.0397(7) 0.0283(8) 0.0303(8) -0.0034(6) 0.0010(6) 0.0007(6)
C31 0.0512(8) 0.0238(7) 0.0352(8) -0.0013(7) 0.0003(6) 0.0034(6)
C32 0.0401(8) 0.0307(8) 0.0220(7) 0.0065(6) 0.0043(6) 0.0071(6)
C33 0.0298(7) 0.0364(8) 0.0232(7) 0.0005(6) 0.0000(5) -0.0050(6)
C34 0.0417(8) 0.0789(11) 0.0417(9) -0.0104(8) 0.0016(6) -0.0230(8)
C35 0.0625(10) 0.0397(9) 0.0550(10) -0.0142(8) -0.0140(7) -0.0005(8)
C36 0.0664(10) 0.0522(10) 0.0278(8) -0.0043(7) 0.0019(7) -0.0116(8)
C37 0.0251(6) 0.0287(7) 0.0225(7) -0.0017(6) -0.0003(5) -0.0017(6)
C38 0.0341(7) 0.0458(9) 0.0326(8) -0.0035(7) -0.0027(6) -0.0039(6)
C39 0.0353(7) 0.0486(9) 0.0258(8) 0.0055(7) 0.0016(6) -0.0032(6)
C40 0.0373(7) 0.0428(9) 0.0309(8) 0.0011(7) -0.0018(6) 0.0082(6)

loop_
_atom_type_symbol
_atom_type_description
_atom_type_scat_dispersion_real
_atom_type_scat_dispersion_imag
_atom_type_scat_source
C C 0.0033 0.0016 'International Tables Vol C Tables 4.2.6.8 and 6.1.1.4'
H H 0.0000 0.0000 'International Tables Vol C Tables 4.2.6.8 and 6.1.1.4'
O O 0.0106 0.0060 'International Tables Vol C Tables 4.2.6.8 and 6.1.1.4'

loop_
_geom_angle_atom_site_label_1
_geom_angle_atom_site_label_2
_geom_angle_atom_site_label_3
_geom_angle
C1 O1 H1 109.5
O1 C1 C6 105.44(9)
O1 C1 C2 110.74(8)
C6 C1 C2 108.08(9)
O1 C1 C7 109.56(9)
C6 C1 C7 112.44(9)
C2 C1 C7 110.47(9)
C3 C2 C1 113.11(9)
C3 C2 H2A 109.0
C1 C2 H2A 109.0
C3 C2 H2B 109.0
C1 C2 H2B 109.0
H2A C2 H2B 107.8
C2 C3 C4 112.22(9)
C2 C3 H3A 109.2
C4 C3 H3A 109.2
C2 C3 H3B 109.2
C4 C3 H3B 109.2
H3A C3 H3B 107.9
C5 C4 C3 108.10(9)
C5 C4 C13 114.39(9)
C3 C4 C13 113.73(9)
C5 C4 H4 106.7
C3 C4 H4 106.7
C13 C4 H4 106.7
C4 C5 C6 113.67(9)
C4 C5 H5A 108.8
C6 C5 H5A 108.8
C4 C5 H5B 108.8
C6 C5 H5B 108.8
H5A C5 H5B 107.7
C1 C6 C5 112.60(9)
C1 C6 H6A 109.1
C5 C6 H6A 109.1
C1 C6 H6B 109.1
C5 C6 H6B 109.1
H6A C6 H6B 107.8
C12 C7 C1 113.90(9)
C12 C7 C8 106.39(9)
C1 C7 C8 115.75(9)
C12 C7 H7 106.7
C1 C7 H7 106.7
C8 C7 H7 106.7
C9 C8 C7 113.16(9)
C9 C8 H8A 108.9
C7 C8 H8A 108.9
C9 C8 H8B 108.9
C7 C8 H8B 108.9
H8A C8 H8B 107.8
C10 C9 C8 110.25(9)
C10 C9 C17 113.21(9)
C8 C9 C17 113.90(9)
C10 C9 H9 106.3
C8 C9 H9 106.3
C17 C9 H9 106.3
C9 C10 C11 111.76(9)
C9 C10 H10A 109.3
C11 C10 H10A 109.3
C9 C10 H10B 109.3
C11 C10 H10B 109.3
H10A C10 H10B 107.9
C12 C11 C10 108.78(9)
C12 C11 H11A 109.9
C10 C11 H11A 109.9
C12 C11 H11B 109.9
C10 C11 H11B 109.9
H11A C11 H11B 108.3
O2 C12 C11 121.64(11)
O2 C12 C7 123.30(11)
C11 C12 C7 114.75(10)
C15 C13 C14 109.01(11)
C15 C13 C16 107.43(11)
C14 C13 C16 107.42(11)
C15 C13 C4 109.65(10)
C14 C13 C4 112.08(10)
C16 C13 C4 111.11(9)
C13 C14 H14A 109.5
C13 C14 H14B 109.5
H14A C14 H14B 109.5
C13 C14 H14C 109.5
H14A C14 H14C 109.5
H14B C14 H14C 109.5
C13 C15 H15A 109.5
C13 C15 H15B 109.5
H15A C15 H15B 109.5
C13 C15 H15C 109.5
H15A C15 H15C 109.5
H15B C15 H15C 109.5
C13 C16 H16A 109.5
C13 C16 H16B 109.5
H16A C16 H16B 109.5
C13 C16 H16C 109.5
H16A C16 H16C 109.5
H16B C16 H16C 109.5
C20 C17 C19 108.89(9)
C20 C17 C18 108.05(10)
C19 C17 C18 108.10(9)
C20 C17 C9 112.40(9)
C19 C17 C9 109.25(9)
C18 C17 C9 110.05(9)
C17 C18 H18A 109.5
C17 C18 H18B 109.5
H18A C18 H18B 109.5
C17 C18 H18C 109.5
H18A C18 H18C 109.5
H18B C18 H18C 109.5
C17 C19 H19A 109.5
C17 C19 H19B 109.5
H19A C19 H19B 109.5
C17 C19 H19C 109.5
H19A C19 H19C 109.5
H19B C19 H19C 109.5
C17 C20 H20A 109.5
C17 C20 H20B 109.5
H20A C20 H20B 109.5
C17 C20 H20C 109.5
H20A C20 H20C 109.5
H20B C20 H20C 109.5
C21 O3 H3 109.5
O3 C21 C26 105.36(9)
O3 C21 C22 110.48(8)
C26 C21 C22 107.89(9)
O3 C21 C27 109.87(9)
C26 C21 C27 112.83(9)
C22 C21 C27 110.30(9)
C23 C22 C21 112.67(9)
C23 C22 H22A 109.1
C21 C22 H22A 109.1
C23 C22 H22B 109.1
C21 C22 H22B 109.1
H22A C22 H22B 107.8
C22 C23 C24 112.40(9)
C22 C23 H23A 109.1
C24 C23 H23A 109.1
C22 C23 H23B 109.1
C24 C23 H23B 109.1
H23A C23 H23B 107.9
C25 C24 C23 108.54(9)
C25 C24 C33 114.14(9)
C23 C24 C33 113.75(9)
C25 C24 H24 106.6
C23 C24 H24 106.6
C33 C24 H24 106.6
C24 C25 C26 113.35(9)
C24 C25 H25A 108.9
C26 C25 H25A 108.9
C24 C25 H25B 108.9
C26 C25 H25B 108.9
H25A C25 H25B 107.7
C21 C26 C25 112.62(9)
C21 C26 H26A 109.1
C25 C26 H26A 109.1
C21 C26 H26B 109.1
C25 C26 H26B 109.1
H26A C26 H26B 107.8
C32 C27 C21 114.09(9)
C32 C27 C28 106.46(9)
C21 C27 C28 115.19(9)
C32 C27 H27 106.9
C21 C27 H27 106.9
C28 C27 H27 106.9
C29 C28 C27 113.75(9)
C29 C28 H28A 108.8
C27 C28 H28A 108.8
C29 C28 H28B 108.8
C27 C28 H28B 108.8
H28A C28 H28B 107.7
C30 C29 C28 110.15(9)
C30 C29 C37 113.86(9)
C28 C29 C37 113.25(9)
C30 C29 H29 106.3
C28 C29 H29 106.3
C37 C29 H29 106.3
C29 C30 C31 111.23(10)
C29 C30 H30A 109.4
C31 C30 H30A 109.4
C29 C30 H30B 109.4
C31 C30 H30B 109.4
H30A C30 H30B 108.0
C32 C31 C30 109.49(10)
C32 C31 H31A 109.8
C30 C31 H31A 109.8
C32 C31 H31B 109.8
C30 C31 H31B 109.8
H31A C31 H31B 108.2
O4 C32 C31 122.14(11)
O4 C32 C27 123.30(11)
C31 C32 C27 114.33(10)
C35 C33 C34 108.55(11)
C35 C33 C36 108.06(10)
C34 C33 C36 107.54(10)
C35 C33 C24 110.97(9)
C34 C33 C24 112.08(10)
C36 C33 C24 109.50(10)
C33 C34 H34A 109.5
C33 C34 H34B 109.5
H34A C34 H34B 109.5
C33 C34 H34C 109.5
H34A C34 H34C 109.5
H34B C34 H34C 109.5
C33 C35 H35A 109.5
C33 C35 H35B 109.5
H35A C35 H35B 109.5
C33 C35 H35C 109.5
H35A C35 H35C 109.5
H35B C35 H35C 109.5
C33 C36 H36A 109.5
C33 C36 H36B 109.5
H36A C36 H36B 109.5
C33 C36 H36C 109.5
H36A C36 H36C 109.5
H36B C36 H36C 109.5
C39 C37 C38 108.44(9)
C39 C37 C40 108.71(10)
C38 C37 C40 107.61(9)
C39 C37 C29 112.86(9)
C38 C37 C29 109.50(9)
C40 C37 C29 109.57(9)
C37 C38 H38A 109.5
C37 C38 H38B 109.5
H38A C38 H38B 109.5
C37 C38 H38C 109.5
H38A C38 H38C 109.5
H38B C38 H38C 109.5
C37 C39 H39A 109.5
C37 C39 H39B 109.5
H39A C39 H39B 109.5
C37 C39 H39C 109.5
H39A C39 H39C 109.5
H39B C39 H39C 109.5
C37 C40 H40A 109.5
C37 C40 H40B 109.5
H40A C40 H40B 109.5
C37 C40 H40C 109.5
H40A C40 H40C 109.5
H40B C40 H40C 109.5

loop_
_geom_bond_atom_site_label_1
_geom_bond_atom_site_label_2
_geom_bond_distance
O1 C1 1.4431(12)
O1 H1 0.8400
O2 C12 1.2252(12)
C1 C6 1.5227(14)
C1 C2 1.5326(15)
C1 C7 1.5432(14)
C2 C3 1.5237(15)
C2 H2A 0.9900
C2 H2B 0.9900
C3 C4 1.5340(14)
C3 H3A 0.9900
C3 H3B 0.9900
C4 C5 1.5288(14)
C4 C13 1.5548(15)
C4 H4 1.0000
C5 C6 1.5306(14)
C5 H5A 0.9900
C5 H5B 0.9900
C6 H6A 0.9900
C6 H6B 0.9900
C7 C12 1.5159(15)
C7 C8 1.5484(14)
C7 H7 1.0000
C8 C9 1.5362(14)
C8 H8A 0.9900
C8 H8B 0.9900
C9 C10 1.5269(15)
C9 C17 1.5562(15)
C9 H9 1.0000
C10 C11 1.5332(15)
C10 H10A 0.9900
C10 H10B 0.9900
C11 C12 1.4983(15)
C11 H11A 0.9900
C11 H11B 0.9900
C13 C15 1.5164(16)
C13 C14 1.5168(16)
C13 C16 1.5222(16)
C14 H14A 0.9800
C14 H14B 0.9800
C14 H14C 0.9800
C15 H15A 0.9800
C15 H15B 0.9800
C15 H15C 0.9800
C16 H16A 0.9800
C16 H16B 0.9800
C16 H16C 0.9800
C17 C20 1.5343(14)
C17 C19 1.5345(15)
C17 C18 1.5345(15)
C18 H18A 0.9800
C18 H18B 0.9800
C18 H18C 0.9800
C19 H19A 0.9800
C19 H19B 0.9800
C19 H19C 0.9800
C20 H20A 0.9800
C20 H20B 0.9800
C20 H20C 0.9800
O3 C21 1.4410(12)
O3 H3 0.8400
O4 C32 1.2257(13)
C21 C26 1.5208(15)
C21 C22 1.5305(14)
C21 C27 1.5396(14)
C22 C23 1.5190(14)
C22 H22A 0.9900
C22 H22B 0.9900
C23 C24 1.5293(14)
C23 H23A 0.9900
C23 H23B 0.9900
C24 C25 1.5258(15)
C24 C33 1.5539(15)
C24 H24 1.0000
C25 C26 1.5307(14)
C25 H25A 0.9900
C25 H25B 0.9900
C26 H26A 0.9900
C26 H26B 0.9900
C27 C32 1.5203(15)
C27 C28 1.5498(14)
C27 H27 1.0000
C28 C29 1.5367(14)
C28 H28A 0.9900
C28 H28B 0.9900
C29 C30 1.5285(15)
C29 C37 1.5487(15)
C29 H29 1.0000
C30 C31 1.5380(15)
C30 H30A 0.9900
C30 H30B 0.9900
C31 C32 1.4924(16)
C31 H31A 0.9900
C31 H31B 0.9900
C33 C35 1.5211(16)
C33 C34 1.5290(15)
C33 C36 1.5294(15)
C34 H34A 0.9800
C34 H34B 0.9800
C34 H34C 0.9800
C35 H35A 0.9800
C35 H35B 0.9800
C35 H35C 0.9800
C36 H36A 0.9800
C36 H36B 0.9800
C36 H36C 0.9800
C37 C39 1.5326(15)
C37 C38 1.5341(15)
C37 C40 1.5370(15)
C38 H38A 0.9800
C38 H38B 0.9800
C38 H38C 0.9800
C39 H39A 0.9800
C39 H39B 0.9800
C39 H39C 0.9800
C40 H40A 0.9800
C40 H40B 0.9800
C40 H40C 0.9800

loop_
_geom_hbond_atom_site_label_D
_geom_hbond_atom_site_label_H
_geom_hbond_atom_site_label_A
_geom_hbond_distance_DH
_geom_hbond_distance_HA
_geom_hbond_distance_DA
_geom_hbond_angle_DHA
O1 H1 O2 0.84 2.14 2.7858(11) 134.1
O3 H3 O4 0.84 2.09 2.7470(12) 135.0

loop_
_geom_torsion_atom_site_label_1
_geom_torsion_atom_site_label_2
_geom_torsion_atom_site_label_3
_geom_torsion_atom_site_label_4
_geom_torsion
O1 C1 C2 C3 59.49(12)
C6 C1 C2 C3 -55.55(11)
C7 C1 C2 C3 -178.94(9)
C1 C2 C3 C4 57.90(13)
C2 C3 C4 C5 -54.21(12)
C2 C3 C4 C13 177.60(10)
C3 C4 C5 C6 53.79(12)
C13 C4 C5 C6 -178.41(9)
O1 C1 C6 C5 -64.51(11)
C2 C1 C6 C5 53.96(12)
C7 C1 C6 C5 176.16(9)
C4 C5 C6 C1 -56.14(13)
O1 C1 C7 C12 58.89(12)
C6 C1 C7 C12 175.79(9)
C2 C1 C7 C12 -63.38(12)
O1 C1 C7 C8 -64.92(11)
C6 C1 C7 C8 51.99(12)
C2 C1 C7 C8 172.81(9)
C12 C7 C8 C9 55.17(11)
C1 C7 C8 C9 -177.18(9)
C7 C8 C9 C10 -55.15(12)
C7 C8 C9 C17 176.33(9)
C8 C9 C10 C11 54.30(12)
C17 C9 C10 C11 -176.80(9)
C9 C10 C11 C12 -55.72(12)
C10 C11 C12 O2 -113.94(12)
C10 C11 C12 C7 59.89(12)
C1 C7 C12 O2 -13.64(15)
C8 C7 C12 O2 115.09(11)
C1 C7 C12 C11 172.64(9)
C8 C7 C12 C11 -58.63(12)
C5 C4 C13 C15 170.62(11)
C3 C4 C13 C15 -64.49(13)
C5 C4 C13 C14 -68.18(13)
C3 C4 C13 C14 56.71(14)
C5 C4 C13 C16 52.02(14)
C3 C4 C13 C16 176.90(11)
C10 C9 C17 C20 -58.93(12)
C8 C9 C17 C20 68.06(12)
C10 C9 C17 C19 62.05(12)
C8 C9 C17 C19 -170.95(9)
C10 C9 C17 C18 -179.41(9)
C8 C9 C17 C18 -52.41(12)
O3 C21 C22 C23 58.32(12)
C26 C21 C22 C23 -56.36(12)
C27 C21 C22 C23 179.99(9)
C21 C22 C23 C24 58.15(12)
C22 C23 C24 C25 -53.97(12)
C22 C23 C24 C33 177.79(9)
C23 C24 C25 C26 53.02(12)
C33 C24 C25 C26 -178.96(9)
O3 C21 C26 C25 -63.21(12)
C22 C21 C26 C25 54.82(12)
C27 C21 C26 C25 176.92(9)
C24 C25 C26 C21 -55.94(13)
O3 C21 C27 C32 55.25(12)
C26 C21 C27 C32 172.49(9)
C22 C21 C27 C32 -66.78(12)
O3 C21 C27 C28 -68.34(11)
C26 C21 C27 C28 48.89(13)
C22 C21 C27 C28 169.63(9)
C32 C27 C28 C29 54.67(12)
C21 C27 C28 C29 -177.79(9)
C27 C28 C29 C30 -54.85(12)
C27 C28 C29 C37 176.34(9)
C28 C29 C30 C31 53.98(12)
C37 C29 C30 C31 -177.55(9)
C29 C30 C31 C32 -56.29(13)
C30 C31 C32 O4 -114.55(12)
C30 C31 C32 C27 60.17(13)
C21 C27 C32 O4 -11.50(16)
C28 C27 C32 O4 116.69(12)
C21 C27 C32 C31 173.85(9)
C28 C27 C32 C31 -57.96(12)
C25 C24 C33 C35 52.12(13)
C23 C24 C33 C35 177.43(10)
C25 C24 C33 C34 -69.43(13)
C23 C24 C33 C34 55.89(13)
C25 C24 C33 C36 171.32(10)
C23 C24 C33 C36 -63.37(12)
C30 C29 C37 C39 -63.85(12)
C28 C29 C37 C39 63.03(12)
C30 C29 C37 C38 57.05(12)
C28 C29 C37 C38 -176.08(9)
C30 C29 C37 C40 174.86(9)
C28 C29 C37 C40 -58.26(12)
